data_2240185
loop_
_publ_author_name
'Hennings, Erik'
'Schmidt, Horst'
'K\"ohler, Martin'
'Voigt, Wolfgang'

_publ_section_title
;
 Crystal structure of tin(II) perchlorate trihydrate
;
_journal_coeditor_code HB7297
_journal_issue 12
_journal_name_full 'Acta Crystallographica Section E'
_journal_page_first 474
_journal_page_last 476
_journal_paper_doi 10.1107/S1600536814024283
_journal_volume 70
_journal_year 2014
_chemical_formula_iupac '[Sn (H2 O)3] (Cl O4)2'
_chemical_formula_moiety 'H6 O3 Sn 2+, 2(Cl O4 -)'
_chemical_formula_sum 'Cl2 H6 O11 Sn'
_chemical_formula_weight 371.44
_chemical_name_common 'tin II perchlorate trihydrate'
_chemical_name_systematic
;
Tin(II) perchlorate trihydrate
;
_space_group_crystal_system hexagonal
_space_group_IT_number 173
_space_group_name_Hall 'P 6c'
_space_group_name_H-M_alt 'P 63'
_symmetry_space_group_name_Hall 'P 6c'
_symmetry_space_group_name_H-M 'P 63'
_atom_sites_solution_hydrogens difmap
_audit_creation_method SHELXL-2012
_cell_angle_alpha 90
_cell_angle_beta 90
_cell_angle_gamma 120
_cell_formula_units_Z 2
_cell_length_a 7.0701(10)
_cell_length_b 7.0701(10)
_cell_length_c 9.7631(15)
_cell_measurement_reflns_used 14633
_cell_measurement_temperature 180
_cell_measurement_theta_max 29.58
_cell_measurement_theta_min 2.09
_cell_volume 422.64(11)
_computing_cell_refinement
;
X-AREA (Stoe & Cie, 2009)
;
_computing_data_collection
;
X-AREA (Stoe & Cie, 2009)
;
_computing_data_reduction
;
X-RED (Stoe & Cie, 2009)
;
_computing_molecular_graphics
;
DIAMOND (Brandenburg, 2006)
;
_computing_publication_material
;
publCIF (Westrip, 2010)
;
_computing_structure_refinement
;
SHELXL2012 (Sheldrick, 2008)
;
_computing_structure_solution
;
SHELXS97 (Sheldrick, 2008)
;
_diffrn_ambient_temperature 180
_diffrn_detector_area_resol_mean 6.67
_diffrn_measured_fraction_theta_full 1.000
_diffrn_measured_fraction_theta_max 1.000
_diffrn_measurement_device_type 'STOE IPDS 2'
_diffrn_measurement_method 'rotation method'
_diffrn_radiation_source 'fine-focus sealed tube'
_diffrn_radiation_type MoK\a
_diffrn_radiation_wavelength 0.71073
_diffrn_reflns_av_R_equivalents 0.1519
_diffrn_reflns_limit_h_max 9
_diffrn_reflns_limit_h_min -7
_diffrn_reflns_limit_k_max 9
_diffrn_reflns_limit_k_min 0
_diffrn_reflns_limit_l_max 13
_diffrn_reflns_limit_l_min -13
_diffrn_reflns_number 792
_diffrn_reflns_theta_full 25.242
_diffrn_reflns_theta_max 29.339
_diffrn_reflns_theta_min 3.327
_exptl_absorpt_coefficient_mu 3.700
_exptl_absorpt_correction_T_max 0.4406
_exptl_absorpt_correction_T_min 0.1164
_exptl_absorpt_correction_type integration
_exptl_absorpt_process_details
;
(Coppens, 1970)
;
_exptl_crystal_colour colourless
_exptl_crystal_density_diffrn 2.919
_exptl_crystal_description prism
_exptl_crystal_F_000 355.8
_exptl_crystal_size_max 0.70
_exptl_crystal_size_mid 0.52
_exptl_crystal_size_min 0.22
_refine_diff_density_max 0.848
_refine_diff_density_min -0.897
_refine_ls_abs_structure_details
;
 Classical Flack (1983) method preferred over Parsons & Flack (2004)
 because s.u. lower.
;
_refine_ls_abs_structure_Flack -0.04(14)
_refine_ls_extinction_coef 0.62(5)
_refine_ls_extinction_expression Fc^*^=kFc[1+0.001xFc^2^\l^3^/sin(2\q)]^-1/4^
_refine_ls_extinction_method SHELXL
_refine_ls_goodness_of_fit_ref 1.078
_refine_ls_hydrogen_treatment refall
_refine_ls_matrix_type full
_refine_ls_number_parameters 52
_refine_ls_number_reflns 792
_refine_ls_number_restraints 1
_refine_ls_restrained_S_all 1.077
_refine_ls_R_factor_all 0.0381
_refine_ls_R_factor_gt 0.0364
_refine_ls_shift/su_max 0.000
_refine_ls_shift/su_mean 0.000
_refine_ls_structure_factor_coef Fsqd
_refine_ls_weighting_details
;
 w=1/[\s^2^(Fo^2^)+(0.0771P)^2^]
 where P=(Fo^2^+2Fc^2^)/3
;
_refine_ls_weighting_scheme calc
_refine_ls_wR_factor_gt 0.0915
_refine_ls_wR_factor_ref 0.0932
_reflns_number_gt 742
_reflns_number_total 788
_reflns_threshold_expression 'I > 2\s(I)'
_cod_data_source_file hb7297sup1.cf
_cod_data_source_block I
_cod_original_cell_volume 422.64(16)
_cod_database_code 2240185
_cod_database_fobs_code 2240185
_shelx_space_group_comment
;
The symmetry employed for this shelxl refinement is uniquely defined
by the following loop, which should always be used as a source of
symmetry information in preference to the above space-group names.
They are only intended as comments.
;
_shelxl_version_number .000002012

loop_
_space_group_symop_operation_xyz
'x, y, z'
'-x, -y, z+1/2'
'-y, x-y, z'
'y, -x+y, z+1/2'
'-x+y, -x, z'
'x-y, x, z+1/2'

loop_
_atom_site_type_symbol
_atom_site_label
_atom_site_fract_x
_atom_site_fract_y
_atom_site_fract_z
_atom_site_U_iso_or_equiv
_atom_site_adp_type
_atom_site_calc_flag
_atom_site_occupancy
_atom_site_disorder_assembly
_atom_site_disorder_group
Sn Sn1 0.0000 0.0000 0.9724(6) 0.0280(4) Uani d 1 A 3
O O2 0.2529(5) 0.1712(6) 0.8156(8) 0.0239(8) Uani d 1 A 3
O O3 0.5340(6) 0.6895(7) -0.0288(9) 0.0311(10) Uani d 1 B 3
Cl Cl1 0.6667 0.3333 0.0921(2) 0.0182(5) Uani d 1 C 3
Cl Cl2 0.3333 0.6667 0.0195(3) 0.0197(5) Uani d 1 B 3
O O1 0.3333 0.6667 0.1653(12) 0.0295(18) Uani d 1 B 3
O O4 0.8132(6) 0.5490(7) 0.1408(7) 0.0280(10) Uani d 1 C 3
O O5 0.6667 0.3333 -0.0564(10) 0.0204(16) Uani d 1 C 3
H H1 0.386(19) 0.209(16) 0.83(2) 0.06(3) Uiso d 1 D 3
H H2 0.246(11) 0.293(10) 0.783(8) 0.017(17) Uiso d 1 E 3

loop_
_atom_site_aniso_label
_atom_site_aniso_U_11
_atom_site_aniso_U_22
_atom_site_aniso_U_33
_atom_site_aniso_U_12
_atom_site_aniso_U_13
_atom_site_aniso_U_23
Sn1 0.0337(4) 0.0337(4) 0.0164(5) 0.0169(2) 0.000 0.000
O2 0.0197(15) 0.0232(14) 0.030(2) 0.0113(12) -0.0002(19) 0.001(2)
O3 0.0264(16) 0.0359(18) 0.034(2) 0.0178(15) 0.009(3) 0.005(3)
Cl1 0.0200(7) 0.0200(7) 0.0146(12) 0.0100(3) 0.000 0.000
Cl2 0.0202(7) 0.0202(7) 0.0187(13) 0.0101(3) 0.000 0.000
O1 0.038(3) 0.038(3) 0.013(5) 0.0190(15) 0.000 0.000
O4 0.0301(18) 0.0236(17) 0.028(2) 0.0118(14) -0.003(2) -0.010(2)
O5 0.023(2) 0.023(2) 0.016(4) 0.0114(11) 0.000 0.000

loop_
_atom_type_symbol
_atom_type_description
_atom_type_scat_dispersion_real
_atom_type_scat_dispersion_imag
_atom_type_scat_source
Sn Sn -0.6537 1.4246 'International Tables Vol C Tables 4.2.6.8 and 6.1.1.4'
Cl Cl 0.1484 0.1585 'International Tables Vol C Tables 4.2.6.8 and 6.1.1.4'
O O 0.0106 0.0060 'International Tables Vol C Tables 4.2.6.8 and 6.1.1.4'
H H 0.0000 0.0000 'International Tables Vol C Tables 4.2.6.8 and 6.1.1.4'

loop_
_geom_angle_atom_site_label_1
_geom_angle_atom_site_label_2
_geom_angle_atom_site_label_3
_geom_angle_site_symmetry_1
_geom_angle_site_symmetry_3
_geom_angle
_geom_angle_publ_flag
O2 Sn1 O2 5 3 76.9(3) ?
O2 Sn1 O2 5 . 76.9(3) ?
O2 Sn1 O2 3 . 76.9(3) y
O4 Cl1 O4 . 5_665 109.5(3) ?
O4 Cl1 O4 . 3_655 109.5(3) ?
O4 Cl1 O4 5_665 3_655 109.5(3) ?
O4 Cl1 O5 . . 109.4(3) ?
O4 Cl1 O5 5_665 . 109.4(3) ?
O4 Cl1 O5 3_655 . 109.4(3) ?
O1 Cl2 O3 . 3_665 109.3(4) ?
O1 Cl2 O3 . 5_565 109.3(4) ?
O3 Cl2 O3 3_665 5_565 109.6(4) ?
O1 Cl2 O3 . . 109.3(4) ?
O3 Cl2 O3 3_665 . 109.6(4) ?
O3 Cl2 O3 5_565 . 109.6(4) ?

loop_
_geom_bond_atom_site_label_1
_geom_bond_atom_site_label_2
_geom_bond_site_symmetry_2
_geom_bond_distance
_geom_bond_publ_flag
Sn1 O2 5 2.201(7) ?
Sn1 O2 3 2.201(7) ?
Sn1 O2 . 2.201(7) y
Cl1 O4 . 1.430(4) y
Cl1 O4 5_665 1.430(4) ?
Cl1 O4 3_655 1.430(4) ?
Cl1 O5 . 1.449(10) y
Cl2 O1 . 1.424(12) y
Cl2 O3 3_665 1.426(5) ?
Cl2 O3 5_565 1.426(5) ?
Cl2 O3 . 1.426(5) y

loop_
_geom_hbond_atom_site_label_D
_geom_hbond_atom_site_label_H
_geom_hbond_atom_site_label_A
_geom_hbond_site_symmetry_A
_geom_hbond_distance_DH
_geom_hbond_distance_HA
_geom_hbond_distance_DA
_geom_hbond_angle_DHA
O2 H2 O4 2_665 0.94(7) 1.95(8) 2.823(8) 152(7)
O2 H2 O3 5_566 0.94(7) 2.46(8) 2.926(8) 110(6)
